data_7114926
loop_
_publ_author_name
'Vicente, M. Gra\,ca H.'
'Nurco, Daniel J.'
'Shetty, Shankar J.'
'Medforth, Craig J.'
'Smith, Kevin M.'

_publ_section_title
;
 First structural characterization of a covalently bonded
 porphyrin--carborane system
;
_journal_issue 5
_journal_name_full 'Chemical Communications'
_journal_page_first 483
_journal_paper_doi 10.1039/b100231g
_journal_year 2001
_chemical_formula_moiety 'C60 H84.8 B40 N4 Zn0.60, C6 H5 Cl'
_chemical_formula_sum 'C66 H89.8 B40 Cl N4 Zn0.6'
_chemical_formula_weight 1447.21
_chemical_name_common 'Zn(II) TMCP'
_chemical_name_systematic
; 
Zn(II) meso-Tetra[4-(1-methyl-o-carboranyl)methylphenyl]porphyrin 
;
_space_group_IT_number 14
_symmetry_cell_setting monoclinic
_symmetry_space_group_name_Hall '-P 2ybc'
_symmetry_space_group_name_H-M 'P 1 21/c 1'
_atom_sites_solution_hydrogens geom
_atom_sites_solution_primary direct
_atom_sites_solution_secondary difmap
_audit_creation_method SHELXL-97
_cell_angle_alpha 90.00
_cell_angle_beta 93.9630(10)
_cell_angle_gamma 90.00
_cell_formula_units_Z 2
_cell_length_a 13.3139(5)
_cell_length_b 18.6428(8)
_cell_length_c 15.7642(6)
_cell_measurement_reflns_used 5726
_cell_measurement_temperature 90(2)
_cell_measurement_theta_max 30.91
_cell_measurement_theta_min 2.18
_cell_volume 3903.5(3)
_computing_cell_refinement 'Bruker SAINT'
_computing_data_collection 'Bruker SMART'
_computing_data_reduction 'Bruker SAINT'
_computing_molecular_graphics 'SHELXTL 5, XP (Sheldrick, 1994)'
_computing_publication_material 'SHELXL-97 (Sheldrick, 1997)'
_computing_structure_refinement 'SHELXL-97 (Sheldrick, 1997)'
_computing_structure_solution 'SHELXS-97 (Sheldrick, 1990)'
_diffrn_ambient_temperature 90(2)
_diffrn_measured_fraction_theta_full 0.999
_diffrn_measured_fraction_theta_max 0.999
_diffrn_measurement_device_type 'Bruker SMART 1000'
_diffrn_measurement_method \w
_diffrn_radiation_monochromator graphite
_diffrn_radiation_source 'normal-focus sealed tube'
_diffrn_radiation_type MoK\a
_diffrn_radiation_wavelength 0.71073
_diffrn_reflns_av_R_equivalents 0.0714
_diffrn_reflns_av_sigmaI/netI 0.0702
_diffrn_reflns_limit_h_max 17
_diffrn_reflns_limit_h_min -17
_diffrn_reflns_limit_k_max 23
_diffrn_reflns_limit_k_min -24
_diffrn_reflns_limit_l_max 20
_diffrn_reflns_limit_l_min -20
_diffrn_reflns_number 33833
_diffrn_reflns_theta_full 27.50
_diffrn_reflns_theta_max 27.50
_diffrn_reflns_theta_min 1.88
_diffrn_standards_decay_% <0.1
_diffrn_standards_interval_count
;
Measured at the beginning and end of the data collection.
;
_diffrn_standards_number '50 frames'
_exptl_absorpt_coefficient_mu 0.274
_exptl_absorpt_correction_T_max 0.9731
_exptl_absorpt_correction_T_min 0.9223
_exptl_absorpt_correction_type empirical
_exptl_absorpt_process_details
;
SADABS 2.0 (Sheldrick, 2000) 
;
_exptl_crystal_colour red
_exptl_crystal_density_diffrn 1.226
_exptl_crystal_density_method 'not measured'
_exptl_crystal_description pinacoid
_exptl_crystal_F_000 1486
_exptl_crystal_size_max 0.30
_exptl_crystal_size_mid 0.10
_exptl_crystal_size_min 0.10
_refine_diff_density_max 0.801
_refine_diff_density_min -0.491
_refine_diff_density_rms 0.066
_refine_ls_extinction_method none
_refine_ls_goodness_of_fit_ref 1.013
_refine_ls_hydrogen_treatment
;
In the final model all hydrogen atom positions were treated with a riding 
model.  However, the freely refining position of H11 may be of interest.  
As such, the relevant geometrical distances involving riding and freely 
refining H11 are given below.

riding H11:
Zn1-H11, 2.09\%A
H11-B11, 1.12\%A

freely refining H11:
Zn1-H11, 2.16\%A
H11-B11, 1.06\%A
;
_refine_ls_matrix_type full
_refine_ls_number_parameters 515
_refine_ls_number_reflns 8980
_refine_ls_number_restraints 1
_refine_ls_restrained_S_all 1.013
_refine_ls_R_factor_all 0.1108
_refine_ls_R_factor_gt 0.0693
_refine_ls_shift/su_max 0.000
_refine_ls_shift/su_mean 0.000
_refine_ls_structure_factor_coef Fsqd
_refine_ls_weighting_details 'calc w=1/[\s^2^(Fo^2^)+(0.0866P)^2^+4.2585P] where P=(Fo^2^+2Fc^2^)/3'
_refine_ls_weighting_scheme calc
_refine_ls_wR_factor_gt 0.1702
_refine_ls_wR_factor_ref 0.1908
_reflns_number_gt 5896
_reflns_number_total 8980
_reflns_threshold_expression >2sigma(I)
_cod_data_source_file b100231g.txt
_cod_data_source_block djn174s
_cod_original_sg_symbol_H-M 'P 21/c'
_cod_original_formula_sum 'C66 H89.8 B40 Cl N4 Zn0.60'
_cod_database_code 7114926

loop_
_symmetry_equiv_pos_as_xyz
'x, y, z'
'-x, y+1/2, -z+1/2'
'-x, -y, -z'
'x, -y-1/2, z-1/2'

loop_
_atom_site_label
_atom_site_type_symbol
_atom_site_fract_x
_atom_site_fract_y
_atom_site_fract_z
_atom_site_U_iso_or_equiv
_atom_site_adp_type
_atom_site_occupancy
_atom_site_symmetry_multiplicity
_atom_site_calc_flag
_atom_site_refinement_flags
Zn1 Zn 0.5000 0.5000 1.0000 0.02020(19) Uani 0.60 2 d SP
N1 N 0.46321(17) 0.60565(12) 0.97510(14) 0.0186(5) Uani 1 1 d .
N2 N 0.40384(16) 0.46585(12) 0.90008(14) 0.0190(5) Uani 1 1 d .
C1 C 0.4895(2) 0.66411(14) 1.02507(17) 0.0203(6) Uani 1 1 d .
C2 C 0.4273(2) 0.72463(15) 0.99821(18) 0.0238(6) Uani 1 1 d .
H2 H 0.4296 0.7712 1.0227 0.029 Uiso 1 1 calc R
C3 C 0.3655(2) 0.70273(14) 0.93184(18) 0.0232(6) Uani 1 1 d .
H3 H 0.3169 0.7311 0.9002 0.028 Uiso 1 1 calc R
C4 C 0.3873(2) 0.62764(14) 0.91801(18) 0.0201(6) Uani 1 1 d .
C5 C 0.33318(19) 0.58439(14) 0.85787(17) 0.0186(5) Uani 1 1 d .
C5A C 0.2572(2) 0.62166(14) 0.79852(17) 0.0200(6) Uani 1 1 d .
C5B C 0.2874(2) 0.66804(15) 0.73648(19) 0.0252(6) Uani 1 1 d .
H5B H 0.3571 0.6746 0.7296 0.030 Uiso 1 1 calc R
C5C C 0.2165(2) 0.70517(15) 0.68406(19) 0.0252(6) Uani 1 1 d .
H5C H 0.2383 0.7368 0.6418 0.030 Uiso 1 1 calc R
C5D C 0.1146(2) 0.69619(14) 0.69331(17) 0.0211(6) Uani 1 1 d .
C5E C 0.0841(2) 0.64948(15) 0.75509(18) 0.0238(6) Uani 1 1 d .
H5E H 0.0144 0.6429 0.7617 0.029 Uiso 1 1 calc R
C5F C 0.1546(2) 0.61214(15) 0.80749(18) 0.0223(6) Uani 1 1 d .
H5F H 0.1327 0.5802 0.8494 0.027 Uiso 1 1 calc R
C5G C 0.0361(2) 0.73783(15) 0.63947(19) 0.0262(6) Uani 1 1 d .
H5G1 H 0.0632 0.7861 0.6281 0.031 Uiso 1 1 calc R
H5G2 H -0.0241 0.7442 0.6723 0.031 Uiso 1 1 calc R
C5H C 0.0038(2) 0.70200(15) 0.55434(17) 0.0219(6) Uani 1 1 d .
C5I C -0.0969(2) 0.73701(16) 0.50163(18) 0.0252(6) Uani 1 1 d .
C5J C -0.1499(2) 0.79822(16) 0.5431(2) 0.0303(7) Uani 1 1 d .
H5J1 H -0.1668 0.7838 0.6002 0.045 Uiso 1 1 calc R
H5J2 H -0.2117 0.8103 0.5087 0.045 Uiso 1 1 calc R
H5J3 H -0.1054 0.8402 0.5472 0.045 Uiso 1 1 calc R
C6 C 0.34059(19) 0.50985(14) 0.85022(17) 0.0189(5) Uani 1 1 d .
C7 C 0.2828(2) 0.46633(15) 0.78932(18) 0.0228(6) Uani 1 1 d .
H7 H 0.2337 0.4831 0.7473 0.027 Uiso 1 1 calc R
C8 C 0.3109(2) 0.39703(15) 0.80275(18) 0.0244(6) Uani 1 1 d .
H8 H 0.2850 0.3565 0.7719 0.029 Uiso 1 1 calc R
C9 C 0.3874(2) 0.39606(15) 0.87234(18) 0.0209(6) Uani 1 1 d .
C10 C 0.4385(2) 0.33521(14) 0.90526(17) 0.0200(6) Uani 1 1 d .
C10A C 0.4189(2) 0.26500(14) 0.86094(18) 0.0208(6) Uani 1 1 d .
C10B C 0.4366(2) 0.25545(15) 0.77536(19) 0.0232(6) Uani 1 1 d .
H10B H 0.4553 0.2955 0.7426 0.028 Uiso 1 1 calc R
C10C C 0.4274(2) 0.18831(15) 0.73741(19) 0.0253(6) Uani 1 1 d .
H10C H 0.4397 0.1830 0.6791 0.030 Uiso 1 1 calc R
C10D C 0.4001(2) 0.12839(15) 0.7840(2) 0.0247(6) Uani 1 1 d .
C10E C 0.3785(2) 0.13832(15) 0.8680(2) 0.0272(7) Uani 1 1 d .
H10E H 0.3574 0.0986 0.9001 0.033 Uiso 1 1 calc R
C10F C 0.3873(2) 0.20587(15) 0.90611(19) 0.0252(6) Uani 1 1 d .
H10F H 0.3715 0.2116 0.9636 0.030 Uiso 1 1 calc R
C10G C 0.4002(2) 0.05417(15) 0.7460(2) 0.0293(7) Uani 1 1 d .
H10A H 0.4217 0.0197 0.7915 0.035 Uiso 1 1 calc R
H10D H 0.4509 0.0527 0.7030 0.035 Uiso 1 1 calc R
C10H C 0.2984(2) 0.02896(15) 0.70375(18) 0.0230(6) Uani 1 1 d .
C10I C 0.2806(2) -0.05970(15) 0.6953(2) 0.0263(6) Uani 1 1 d .
C10J C 0.3612(2) -0.11016(16) 0.7308(2) 0.0344(8) Uani 1 1 d .
H10G H 0.3562 -0.1153 0.7922 0.052 Uiso 1 1 calc R
H10H H 0.4275 -0.0909 0.7199 0.052 Uiso 1 1 calc R
H10I H 0.3522 -0.1571 0.7034 0.052 Uiso 1 1 calc R
B1 B -0.1061(3) 0.65347(18) 0.5485(2) 0.0282(7) Uani 1 1 d .
H1 H -0.1517 0.6422 0.6041 0.034 Uiso 1 1 calc R
B2 B 0.0111(3) 0.61102(18) 0.5372(2) 0.0269(7) Uani 1 1 d .
H2A H 0.0430 0.5713 0.5852 0.032 Uiso 1 1 calc R
B3 B 0.0892(3) 0.67272(18) 0.4862(2) 0.0268(7) Uani 1 1 d .
H3A H 0.1727 0.6735 0.5008 0.032 Uiso 1 1 calc R
B4 B 0.0206(3) 0.75286(18) 0.4650(2) 0.0263(7) Uani 1 1 d .
H4 H 0.0583 0.8066 0.4657 0.032 Uiso 1 1 calc R
B5 B -0.0850(3) 0.7331(2) 0.3943(2) 0.0317(8) Uani 1 1 d .
H5 H -0.1174 0.7738 0.3478 0.038 Uiso 1 1 calc R
B6 B -0.1631(3) 0.6718(2) 0.4453(2) 0.0344(8) Uani 1 1 d .
H6 H -0.2468 0.6721 0.4323 0.041 Uiso 1 1 calc R
B7 B -0.0940(3) 0.59070(19) 0.4655(2) 0.0331(8) Uani 1 1 d .
H7A H -0.1319 0.5371 0.4652 0.040 Uiso 1 1 calc R
B8 B 0.0275(3) 0.60213(19) 0.4267(2) 0.0293(8) Uani 1 1 d .
H8A H 0.0701 0.5561 0.4009 0.035 Uiso 1 1 calc R
B9 B 0.0324(3) 0.6905(2) 0.3827(2) 0.0335(8) Uani 1 1 d .
H9 H 0.0783 0.7026 0.3276 0.040 Uiso 1 1 calc R
B10 B -0.0802(3) 0.6400(2) 0.3700(2) 0.0359(9) Uani 1 1 d .
H10 H -0.1089 0.6187 0.3065 0.043 Uiso 1 1 calc R
B11 B 0.3043(3) -0.01141(17) 0.6053(2) 0.0265(7) Uani 1 1 d .
H11 H 0.3750 -0.0163 0.5711 0.032 Uiso 1 1 calc R
B12 B 0.2440(2) 0.07175(17) 0.6164(2) 0.0241(7) Uani 1 1 d .
H12 H 0.2742 0.1222 0.5891 0.029 Uiso 1 1 calc R
B13 B 0.1866(2) 0.07179(17) 0.7155(2) 0.0235(7) Uani 1 1 d .
H13 H 0.1784 0.1223 0.7529 0.028 Uiso 1 1 calc R
B14 B 0.2142(3) -0.01122(19) 0.7663(2) 0.0268(7) Uani 1 1 d .
H14 H 0.2255 -0.0158 0.8371 0.032 Uiso 1 1 calc R
B15 B 0.1574(3) -0.08013(19) 0.7016(2) 0.0297(8) Uani 1 1 d .
H15 H 0.1300 -0.1308 0.7305 0.036 Uiso 1 1 calc R
B16 B 0.2133(3) -0.08044(19) 0.6021(2) 0.0284(7) Uani 1 1 d .
H16 H 0.2229 -0.1311 0.5653 0.034 Uiso 1 1 calc R
B17 B 0.1864(3) 0.00305(18) 0.5509(2) 0.0273(7) Uani 1 1 d .
H17 H 0.1773 0.0081 0.4799 0.033 Uiso 1 1 calc R
B18 B 0.1126(2) 0.05440(18) 0.6191(2) 0.0241(7) Uani 1 1 d .
H18 H 0.0545 0.0934 0.5928 0.029 Uiso 1 1 calc R
B19 B 0.0943(3) 0.00240(19) 0.7124(2) 0.0266(7) Uani 1 1 d .
H19 H 0.0243 0.0067 0.7476 0.032 Uiso 1 1 calc R
B20 B 0.0941(3) -0.03993(18) 0.6104(2) 0.0286(8) Uani 1 1 d .
H20 H 0.0239 -0.0634 0.5785 0.034 Uiso 1 1 calc R
Cl1 Cl 0.3530(9) 0.9377(8) 1.0439(11) 0.0661(11) Uiso 0.123(5) 1 d P
Cl2 Cl 0.5766(4) 0.9313(3) 0.8983(3) 0.0661(11) Uiso 0.259(3) 1 d P
Cl3 Cl 0.3485(9) 0.9216(7) 1.0085(11) 0.0661(11) Uiso 0.118(5) 1 d P
C11 C 0.5134(7) 0.9682(5) 0.9617(6) 0.057(2) Uiso 0.50 1 d P
C12 C 0.4177(9) 0.9385(6) 0.9866(7) 0.068(3) Uiso 0.50 1 d P
C13 C 0.6062(8) 0.9639(6) 0.9133(6) 0.059(2) Uiso 0.50 1 d P
C14 C 0.3668(10) 0.9799(9) 1.0507(9) 0.091(4) Uiso 0.50 1 d P
C15 C 0.5085(9) 0.9259(7) 0.9384(8) 0.083(3) Uiso 0.50 1 d P
C16 C 0.4588(8) 0.9672(5) 0.9986(6) 0.057(2) Uiso 0.50 1 d P

loop_
_atom_site_aniso_label
_atom_site_aniso_U_11
_atom_site_aniso_U_22
_atom_site_aniso_U_33
_atom_site_aniso_U_23
_atom_site_aniso_U_13
_atom_site_aniso_U_12
Zn1 0.0221(4) 0.0144(3) 0.0223(4) -0.0060(3) -0.0120(3) 0.0042(3)
N1 0.0209(11) 0.0163(11) 0.0177(11) -0.0010(9) -0.0049(9) 0.0011(9)
N2 0.0203(11) 0.0163(11) 0.0197(11) -0.0018(9) -0.0043(9) 0.0009(9)
C1 0.0232(13) 0.0167(13) 0.0203(14) 0.0000(11) -0.0031(11) 0.0000(10)
C2 0.0279(14) 0.0160(13) 0.0264(15) -0.0003(11) -0.0070(12) 0.0030(11)
C3 0.0258(14) 0.0176(13) 0.0249(15) 0.0010(11) -0.0081(12) 0.0013(11)
C4 0.0203(13) 0.0173(13) 0.0221(14) 0.0020(11) -0.0038(11) -0.0016(10)
C5 0.0182(12) 0.0190(13) 0.0178(13) -0.0002(10) -0.0034(10) 0.0008(10)
C5A 0.0218(13) 0.0170(13) 0.0202(14) -0.0031(11) -0.0068(11) 0.0009(10)
C5B 0.0215(13) 0.0257(15) 0.0274(16) 0.0021(12) -0.0056(12) -0.0030(11)
C5C 0.0295(15) 0.0208(14) 0.0240(15) 0.0040(11) -0.0080(12) -0.0059(11)
C5D 0.0261(14) 0.0164(13) 0.0198(14) -0.0042(11) -0.0063(11) 0.0039(11)
C5E 0.0219(14) 0.0259(15) 0.0233(14) -0.0014(12) -0.0014(11) 0.0026(11)
C5F 0.0237(14) 0.0221(14) 0.0207(14) 0.0022(11) -0.0017(11) 0.0009(11)
C5G 0.0298(15) 0.0196(14) 0.0275(16) -0.0030(12) -0.0098(12) 0.0053(11)
C5H 0.0247(14) 0.0187(13) 0.0209(14) 0.0009(11) -0.0075(11) 0.0008(11)
C5I 0.0256(14) 0.0242(14) 0.0245(15) -0.0001(12) -0.0078(12) 0.0024(11)
C5J 0.0299(15) 0.0262(15) 0.0336(17) -0.0005(13) -0.0058(13) 0.0050(12)
C6 0.0166(12) 0.0203(13) 0.0191(13) -0.0009(11) -0.0037(10) -0.0004(10)
C7 0.0226(13) 0.0211(14) 0.0232(14) -0.0035(11) -0.0090(11) 0.0016(11)
C8 0.0244(14) 0.0215(14) 0.0259(15) -0.0054(12) -0.0083(12) 0.0012(11)
C9 0.0188(13) 0.0207(13) 0.0224(14) -0.0055(11) -0.0035(11) 0.0002(10)
C10 0.0216(13) 0.0159(13) 0.0220(14) -0.0025(11) -0.0022(11) -0.0005(10)
C10A 0.0178(12) 0.0182(13) 0.0252(15) -0.0024(11) -0.0071(11) 0.0021(10)
C10B 0.0223(13) 0.0184(13) 0.0281(15) -0.0022(11) -0.0041(12) -0.0011(11)
C10C 0.0207(13) 0.0260(15) 0.0283(16) -0.0066(12) -0.0056(12) -0.0010(11)
C10D 0.0200(13) 0.0179(13) 0.0347(17) -0.0051(12) -0.0089(12) 0.0020(10)
C10E 0.0267(15) 0.0203(14) 0.0328(17) 0.0025(12) -0.0099(13) -0.0035(11)
C10F 0.0265(14) 0.0232(14) 0.0248(15) -0.0010(12) -0.0063(12) -0.0024(11)
C10G 0.0223(14) 0.0209(14) 0.0431(19) -0.0076(13) -0.0086(13) 0.0023(11)
C10H 0.0236(14) 0.0171(13) 0.0276(15) -0.0039(11) -0.0040(12) 0.0018(11)
C10I 0.0303(15) 0.0171(13) 0.0308(16) -0.0023(12) -0.0038(13) 0.0013(11)
C10J 0.0363(17) 0.0194(15) 0.046(2) -0.0022(14) -0.0097(15) 0.0092(13)
B1 0.0317(18) 0.0200(16) 0.0321(19) 0.0008(14) -0.0037(15) -0.0055(13)
B2 0.0379(19) 0.0182(15) 0.0236(17) 0.0005(13) -0.0058(14) 0.0013(14)
B3 0.0309(17) 0.0223(16) 0.0266(18) 0.0005(13) -0.0015(14) 0.0040(13)
B4 0.0308(17) 0.0223(16) 0.0255(17) 0.0051(13) 0.0000(14) 0.0015(13)
B5 0.043(2) 0.0284(18) 0.0221(17) 0.0010(14) -0.0084(15) 0.0055(15)
B6 0.0310(18) 0.0324(19) 0.038(2) -0.0029(16) -0.0130(16) -0.0016(15)
B7 0.040(2) 0.0226(17) 0.035(2) -0.0051(15) -0.0076(16) -0.0037(15)
B8 0.042(2) 0.0240(17) 0.0214(17) -0.0017(14) -0.0031(15) 0.0046(15)
B9 0.044(2) 0.0312(19) 0.0247(18) 0.0009(15) 0.0001(16) 0.0055(16)
B10 0.050(2) 0.0319(19) 0.0244(18) -0.0030(15) -0.0113(17) 0.0063(17)
B11 0.0306(17) 0.0215(16) 0.0270(17) -0.0063(13) -0.0008(14) 0.0032(13)
B12 0.0256(16) 0.0193(15) 0.0269(17) 0.0004(13) -0.0023(13) 0.0007(12)
B13 0.0215(15) 0.0228(16) 0.0255(17) -0.0066(13) -0.0029(13) 0.0043(12)
B14 0.0272(16) 0.0300(18) 0.0226(16) 0.0013(14) -0.0026(13) 0.0015(14)
B15 0.0307(18) 0.0242(17) 0.0332(19) 0.0052(15) -0.0045(15) -0.0054(14)
B16 0.0316(18) 0.0235(16) 0.0294(18) -0.0075(14) -0.0038(15) -0.0018(14)
B17 0.0312(17) 0.0272(17) 0.0229(16) -0.0034(14) -0.0018(14) 0.0003(14)
B18 0.0237(16) 0.0245(16) 0.0231(17) -0.0018(13) -0.0051(13) 0.0010(13)
B19 0.0229(15) 0.0324(18) 0.0242(17) 0.0024(14) -0.0008(13) -0.0010(14)
B20 0.0282(17) 0.0228(17) 0.0334(19) -0.0013(14) -0.0081(15) -0.0049(13)

loop_
_atom_type_symbol
_atom_type_description
_atom_type_scat_dispersion_real
_atom_type_scat_dispersion_imag
_atom_type_scat_source
C C 0.0033 0.0016 'International Tables Vol C Tables 4.2.6.8 and 6.1.1.4'
H H 0.0000 0.0000 'International Tables Vol C Tables 4.2.6.8 and 6.1.1.4'
B B 0.0013 0.0007 'International Tables Vol C Tables 4.2.6.8 and 6.1.1.4'
N N 0.0061 0.0033 'International Tables Vol C Tables 4.2.6.8 and 6.1.1.4'
Zn Zn 0.2839 1.4301 'International Tables Vol C Tables 4.2.6.8 and 6.1.1.4'
Cl Cl 0.1484 0.1585 'International Tables Vol C Tables 4.2.6.8 and 6.1.1.4'

loop_
_geom_angle_atom_site_label_1
_geom_angle_atom_site_label_2
_geom_angle_atom_site_label_3
_geom_angle
_geom_angle_site_symmetry_1
_geom_angle_site_symmetry_3
N2 Zn1 N2 180.000(1) . 3_667
N2 Zn1 N1 91.30(8) . .
N2 Zn1 N1 88.70(8) 3_667 .
N2 Zn1 N1 88.70(8) . 3_667
N2 Zn1 N1 91.30(8) 3_667 3_667
N1 Zn1 N1 180.000(1) . 3_667
C4 N1 C1 106.6(2) . .
C4 N1 Zn1 124.50(17) . .
C1 N1 Zn1 126.89(17) . .
C6 N2 C9 107.5(2) . .
C6 N2 Zn1 125.00(17) . .
C9 N2 Zn1 127.44(18) . .
N1 C1 C10 125.9(2) . 3_667
N1 C1 C2 109.4(2) . .
C10 C1 C2 124.6(2) 3_667 .
C3 C2 C1 107.3(2) . .
C2 C3 C4 106.9(2) . .
N1 C4 C5 126.3(2) . .
N1 C4 C3 109.7(2) . .
C5 C4 C3 123.9(2) . .
C6 C5 C4 126.3(2) . .
C6 C5 C5A 117.0(2) . .
C4 C5 C5A 116.6(2) . .
C5B C5A C5F 119.0(2) . .
C5B C5A C5 120.8(2) . .
C5F C5A C5 120.1(2) . .
C5A C5B C5C 120.7(3) . .
C5D C5C C5B 120.3(3) . .
C5C C5D C5E 119.1(2) . .
C5C C5D C5G 121.5(3) . .
C5E C5D C5G 119.4(3) . .
C5D C5E C5F 120.8(3) . .
C5E C5F C5A 120.0(3) . .
C5D C5G C5H 114.1(2) . .
C5G C5H C5I 115.8(2) . .
C5G C5H B3 122.1(2) . .
C5I C5H B3 111.1(2) . .
C5G C5H B1 117.6(3) . .
C5I C5H B1 61.64(18) . .
B3 C5H B1 113.6(2) . .
C5G C5H B2 123.4(2) . .
C5I C5H B2 111.2(2) . .
B3 C5H B2 62.6(2) . .
B1 C5H B2 61.94(19) . .
C5G C5H B4 115.5(2) . .
C5I C5H B4 61.39(18) . .
B3 C5H B4 62.12(19) . .
B1 C5H B4 113.8(2) . .
B2 C5H B4 113.7(2) . .
C5J C5I C5H 117.7(2) . .
C5J C5I B5 122.4(2) . .
C5H C5I B5 110.6(2) . .
C5J C5I B6 121.4(3) . .
C5H C5I B6 110.4(2) . .
B5 C5I B6 62.4(2) . .
C5J C5I B4 118.3(2) . .
C5H C5I B4 61.14(18) . .
B5 C5I B4 61.9(2) . .
B6 C5I B4 113.1(2) . .
C5J C5I B1 116.4(3) . .
C5H C5I B1 60.80(18) . .
B5 C5I B1 113.4(2) . .
B6 C5I B1 62.2(2) . .
B4 C5I B1 112.9(2) . .
N2 C6 C5 125.8(2) . .
N2 C6 C7 108.8(2) . .
C5 C6 C7 125.5(2) . .
C8 C7 C6 107.7(2) . .
C7 C8 C9 107.6(2) . .
N2 C9 C10 125.5(2) . .
N2 C9 C8 108.4(2) . .
C10 C9 C8 126.1(2) . .
C9 C10 C1 124.6(2) . 3_667
C9 C10 C10A 118.0(2) . .
C1 C10 C10A 117.4(2) 3_667 .
C10F C10A C10B 118.0(3) . .
C10F C10A C10 120.1(3) . .
C10B C10A C10 121.7(3) . .
C10C C10B C10A 121.0(3) . .
C10B C10C C10D 120.8(3) . .
C10E C10D C10C 118.3(3) . .
C10E C10D C10G 120.5(3) . .
C10C C10D C10G 121.2(3) . .
C10D C10E C10F 120.9(3) . .
C10A C10F C10E 120.9(3) . .
C10D C10G C10H 115.3(2) . .
C10G C10H C10I 116.8(2) . .
C10G C10H B12 121.1(2) . .
C10I C10H B12 110.3(2) . .
C10G C10H B13 123.8(2) . .
C10I C10H B13 110.5(2) . .
B12 C10H B13 62.98(19) . .
C10G C10H B14 118.3(2) . .
C10I C10H B14 61.33(19) . .
B12 C10H B14 114.2(2) . .
B13 C10H B14 62.20(19) . .
C10G C10H B11 115.3(2) . .
C10I C10H B11 60.93(18) . .
B12 C10H B11 61.55(18) . .
B13 C10H B11 113.2(2) . .
B14 C10H B11 113.4(2) . .
C10J C10I C10H 119.6(2) . .
C10J C10I B15 120.4(3) . .
C10H C10I B15 110.5(2) . .
C10J C10I B16 119.7(2) . .
C10H C10I B16 110.7(2) . .
B15 C10I B16 63.1(2) . .
C10J C10I B11 117.7(3) . .
C10H C10I B11 61.17(18) . .
B15 C10I B11 113.5(2) . .
B16 C10I B11 61.8(2) . .
C10J C10I B14 118.0(3) . .
C10H C10I B14 60.52(18) . .
B15 C10I B14 62.5(2) . .
B16 C10I B14 114.4(2) . .
B11 C10I B14 112.9(2) . .
C5H B1 C5I 57.56(17) . .
C5H B1 B2 59.13(19) . .
C5I B1 B2 105.7(2) . .
C5H B1 B7 105.5(3) . .
C5I B1 B7 105.4(3) . .
B2 B1 B7 60.3(2) . .
C5H B1 B6 104.8(2) . .
C5I B1 B6 58.42(19) . .
B2 B1 B6 108.5(3) . .
B7 B1 B6 60.4(2) . .
C5H B2 B1 58.93(18) . .
C5H B2 B7 105.0(2) . .
B1 B2 B7 59.9(2) . .
C5H B2 B8 104.9(2) . .
B1 B2 B8 108.0(2) . .
B7 B2 B8 60.1(2) . .
C5H B2 B3 58.33(18) . .
B1 B2 B3 107.6(2) . .
B7 B2 B3 108.0(2) . .
B8 B2 B3 60.1(2) . .
C5H B3 B4 59.46(18) . .
C5H B3 B2 59.12(19) . .
B4 B3 B2 108.7(2) . .
C5H B3 B9 104.9(2) . .
B4 B3 B9 59.3(2) . .
B2 B3 B9 108.1(3) . .
C5H B3 B8 105.3(2) . .
B4 B3 B8 108.1(2) . .
B2 B3 B8 59.9(2) . .
B9 B3 B8 60.3(2) . .
C5H B4 C5I 57.46(17) . .
C5H B4 B9 105.2(2) . .
C5I B4 B9 105.2(2) . .
C5H B4 B3 58.42(18) . .
C5I B4 B3 105.0(2) . .
B9 B4 B3 60.7(2) . .
C5H B4 B5 104.9(2) . .
C5I B4 B5 58.56(19) . .
B9 B4 B5 60.4(2) . .
B3 B4 B5 108.7(2) . .
C5I B5 B4 59.51(19) . .
C5I B5 B9 105.2(2) . .
B4 B5 B9 59.4(2) . .
C5I B5 B6 58.8(2) . .
B4 B5 B6 108.2(2) . .
B9 B5 B6 107.8(3) . .
C5I B5 B10 105.1(2) . .
B4 B5 B10 107.4(2) . .
B9 B5 B10 59.7(2) . .
B6 B5 B10 60.0(2) . .
C5I B6 B5 58.75(19) . .
C5I B6 B10 105.2(3) . .
B5 B6 B10 60.1(2) . .
C5I B6 B1 59.40(18) . .
B5 B6 B1 108.2(2) . .
B10 B6 B1 107.6(3) . .
C5I B6 B7 105.5(2) . .
B5 B6 B7 108.4(3) . .
B10 B6 B7 60.1(2) . .
B1 B6 B7 59.6(2) . .
B1 B7 B2 59.8(2) . .
B1 B7 B8 107.8(2) . .
B2 B7 B8 60.0(2) . .
B1 B7 B10 107.6(3) . .
B2 B7 B10 107.8(3) . .
B8 B7 B10 60.0(2) . .
B1 B7 B6 60.0(2) . .
B2 B7 B6 107.8(2) . .
B8 B7 B6 107.9(3) . .
B10 B7 B6 59.7(2) . .
B2 B8 B7 59.9(2) . .
B2 B8 B10 107.8(3) . .
B7 B8 B10 60.1(2) . .
B2 B8 B3 59.95(19) . .
B7 B8 B3 107.7(2) . .
B10 B8 B3 107.3(2) . .
B2 B8 B9 107.7(2) . .
B7 B8 B9 107.5(3) . .
B10 B8 B9 59.4(2) . .
B3 B8 B9 59.8(2) . .
B4 B9 B10 108.5(3) . .
B4 B9 B5 60.2(2) . .
B10 B9 B5 60.3(2) . .
B4 B9 B3 60.07(19) . .
B10 B9 B3 107.9(3) . .
B5 B9 B3 108.1(3) . .
B4 B9 B8 108.4(3) . .
B10 B9 B8 60.1(2) . .
B5 B9 B8 108.5(3) . .
B3 B9 B8 59.90(19) . .
B9 B10 B6 107.9(3) . .
B9 B10 B5 59.9(2) . .
B6 B10 B5 59.9(2) . .
B9 B10 B8 60.5(2) . .
B6 B10 B8 108.2(3) . .
B5 B10 B8 108.5(3) . .
B9 B10 B7 108.3(3) . .
B6 B10 B7 60.2(2) . .
B5 B10 B7 108.3(3) . .
B8 B10 B7 59.9(2) . .
C10I B11 C10H 57.89(17) . .
C10I B11 B17 105.9(2) . .
C10H B11 B17 106.0(2) . .
C10I B11 B12 105.5(2) . .
C10H B11 B12 58.59(18) . .
B17 B11 B12 60.98(19) . .
C10I B11 B16 58.67(19) . .
C10H B11 B16 105.6(2) . .
B17 B11 B16 60.6(2) . .
B12 B11 B16 109.1(2) . .
C10H B12 B11 59.85(18) . .
C10H B12 B18 104.9(2) . .
B11 B12 B18 107.3(2) . .
C10H B12 B17 105.8(2) . .
B11 B12 B17 59.45(19) . .
B18 B12 B17 60.01(19) . .
C10H B12 B13 58.54(18) . .
B11 B12 B13 108.2(2) . .
B18 B12 B13 59.94(18) . .
B17 B12 B13 108.3(2) . .
C10H B13 B14 59.06(18) . .
C10H B13 B18 104.9(2) . .
B14 B13 B18 108.2(2) . .
C10H B13 B19 105.2(2) . .
B14 B13 B19 59.90(19) . .
B18 B13 B19 60.38(18) . .
C10H B13 B12 58.48(18) . .
B14 B13 B12 107.9(2) . .
B18 B13 B12 59.94(18) . .
B19 B13 B12 108.2(2) . .
C10H B14 C10I 58.15(18) . .
C10H B14 B13 58.74(18) . .
C10I B14 B13 105.3(2) . .
C10H B14 B19 105.4(2) . .
C10I B14 B19 104.4(2) . .
B13 B14 B19 60.44(19) . .
C10H B14 B15 104.8(2) . .
C10I B14 B15 57.78(19) . .
B13 B14 B15 107.8(2) . .
B19 B14 B15 59.7(2) . .
C10I B15 B19 106.2(2) . .
C10I B15 B14 59.71(19) . .
B19 B15 B14 60.07(19) . .
C10I B15 B20 105.3(2) . .
B19 B15 B20 60.6(2) . .
B14 B15 B20 108.5(2) . .
C10I B15 B16 58.93(19) . .
B19 B15 B16 108.5(2) . .
B14 B15 B16 108.7(2) . .
B20 B15 B16 59.6(2) . .
C10I B16 B11 59.52(19) . .
C10I B16 B20 105.0(2) . .
B11 B16 B20 107.7(2) . .
C10I B16 B17 105.6(2) . .
B11 B16 B17 59.46(19) . .
B20 B16 B17 60.4(2) . .
C10I B16 B15 57.95(19) . .
B11 B16 B15 107.4(2) . .
B20 B16 B15 60.2(2) . .
B17 B16 B15 108.3(2) . .
B11 B17 B16 59.92(19) . .
B11 B17 B18 107.3(2) . .
B16 B17 B18 107.3(2) . .
B11 B17 B12 59.57(18) . .
B16 B17 B12 107.5(2) . .
B18 B17 B12 59.92(18) . .
B11 B17 B20 107.4(2) . .
B16 B17 B20 59.6(2) . .
B18 B17 B20 59.79(19) . .
B12 B17 B20 107.6(2) . .
B20 B18 B12 108.0(2) . .
B20 B18 B13 108.1(2) . .
B12 B18 B13 60.12(19) . .
B20 B18 B17 60.2(2) . .
B12 B18 B17 60.07(19) . .
B13 B18 B17 108.5(2) . .
B20 B18 B19 60.2(2) . .
B12 B18 B19 107.9(2) . .
B13 B18 B19 59.83(19) . .
B17 B18 B19 108.5(2) . .
B15 B19 B14 60.21(19) . .
B15 B19 B13 107.6(2) . .
B14 B19 B13 59.66(19) . .
B15 B19 B20 60.1(2) . .
B14 B19 B20 108.2(2) . .
B13 B19 B20 107.6(2) . .
B15 B19 B18 107.4(2) . .
B14 B19 B18 107.5(2) . .
B13 B19 B18 59.79(18) . .
B20 B19 B18 59.54(19) . .
B16 B20 B18 107.9(2) . .
B16 B20 B15 60.2(2) . .
B18 B20 B15 107.3(2) . .
B16 B20 B17 60.0(2) . .
B18 B20 B17 60.03(19) . .
B15 B20 B17 108.0(2) . .
B16 B20 B19 108.0(2) . .
B18 B20 B19 60.27(19) . .
B15 B20 B19 59.3(2) . .
B17 B20 B19 108.4(2) . .
Cl3 Cl1 C14 126(3) . .
Cl3 Cl1 C12 54.2(17) . .
C14 Cl1 C12 85.8(16) . .
Cl3 Cl1 C16 79.3(18) . .
C14 Cl1 C16 63.9(14) . .
C12 Cl1 C16 25.4(6) . .
Cl3 Cl1 C13 137(2) . 3_677
C14 Cl1 C13 12.2(14) . 3_677
C12 Cl1 C13 92.7(10) . 3_677
C16 Cl1 C13 68.8(7) . 3_677
C13 Cl2 C15 108.3(12) . .
C13 Cl2 C11 74.3(10) . .
C15 Cl2 C11 34.8(7) . .
C13 Cl2 C14 10.2(10) . 3_677
C15 Cl2 C14 98.2(9) . 3_677
C11 Cl2 C14 64.1(6) . 3_677
Cl1 Cl3 C12 97(2) . .
Cl1 Cl3 C14 30.9(16) . .
C12 Cl3 C14 77.3(12) . .
Cl1 Cl3 C16 79.4(19) . .
C12 Cl3 C16 17.8(9) . .
C14 Cl3 C16 59.8(8) . .
C15 C11 C16 101.5(16) . .
C15 C11 C16 168.8(16) . 3_677
C16 C11 C16 86.2(13) . 3_677
C15 C11 C12 74.3(12) . .
C16 C11 C12 28.9(8) . .
C16 C11 C12 114.5(12) 3_677 .
C15 C11 C13 77.1(13) . .
C16 C11 C13 172.2(12) . .
C16 C11 C13 94.2(10) 3_677 .
C12 C11 C13 151.3(10) . .
C15 C11 Cl2 48.6(11) . .
C16 C11 Cl2 150.1(13) . .
C16 C11 Cl2 123.1(10) 3_677 .
C12 C11 Cl2 122.5(9) . .
C13 C11 Cl2 28.9(5) . .
C15 C11 C11 153.3(17) . 3_677
C16 C11 C11 52.9(9) . 3_677
C16 C11 C11 33.3(6) 3_677 3_677
C12 C11 C11 81.3(9) . 3_677
C13 C11 C11 127.1(11) . 3_677
Cl2 C11 C11 156.0(11) . 3_677
C15 C11 C14 117.4(14) . 3_677
C16 C11 C14 138.8(13) . 3_677
C16 C11 C14 53.4(8) 3_677 3_677
C12 C11 C14 167.7(10) . 3_677
C13 C11 C14 40.8(6) . 3_677
Cl2 C11 C14 69.7(6) . 3_677
C11 C11 C14 86.4(8) 3_677 3_677
C16 C12 Cl3 138(2) . .
C16 C12 Cl1 109.2(17) . .
Cl3 C12 Cl1 29.2(9) . .
C16 C12 C11 36.6(11) . .
Cl3 C12 C11 174.2(16) . .
Cl1 C12 C11 145.5(14) . .
C16 C12 C14 79.8(14) . .
Cl3 C12 C14 58.5(13) . .
Cl1 C12 C14 33.3(8) . .
C11 C12 C14 115.7(12) . .
C16 C12 C15 69.5(13) . .
Cl3 C12 C15 151.6(16) . .
Cl1 C12 C15 163.6(11) . .
C11 C12 C15 34.2(6) . .
C14 C12 C15 149.2(13) . .
Cl2 C13 C14 163.6(15) . 3_677
Cl2 C13 C11 76.8(10) . .
C14 C13 C11 86.8(10) 3_677 .
Cl2 C13 C15 44.3(9) . .
C14 C13 C15 119.4(11) 3_677 .
C11 C13 C15 33.0(5) . .
Cl2 C13 Cl1 164.2(12) . 3_677
C14 C13 Cl1 8.0(9) 3_677 3_677
C11 C13 Cl1 89.6(8) . 3_677
C15 C13 Cl1 122.6(9) . 3_677
Cl1 C14 C13 160(2) . 3_677
Cl1 C14 Cl3 23.6(13) . .
C13 C14 Cl3 173.1(15) 3_677 .
Cl1 C14 C12 60.9(16) . .
C13 C14 C12 128.8(13) 3_677 .
Cl3 C14 C12 44.2(8) . .
Cl1 C14 C16 87.8(17) . .
C13 C14 C16 99.1(12) 3_677 .
Cl3 C14 C16 74.0(10) . .
C12 C14 C16 29.9(5) . .
Cl1 C14 C11 131.8(17) . 3_677
C13 C14 C11 52.4(8) 3_677 3_677
Cl3 C14 C11 120.7(11) . 3_677
C12 C14 C11 76.5(8) . 3_677
C16 C14 C11 46.7(6) . 3_677
Cl1 C14 Cl2 161(2) . 3_677
C13 C14 Cl2 6.2(6) 3_677 3_677
Cl3 C14 Cl2 166.9(12) . 3_677
C12 C14 Cl2 122.6(10) . 3_677
C16 C14 Cl2 92.9(9) . 3_677
C11 C14 Cl2 46.2(5) 3_677 3_677
C11 C15 Cl2 96.6(15) . .
C11 C15 C16 41.6(10) . .
Cl2 C15 C16 138.2(13) . .
C11 C15 C12 71.5(12) . .
Cl2 C15 C12 165.7(13) . .
C16 C15 C12 31.0(6) . .
C11 C15 C13 69.9(12) . .
Cl2 C15 C13 27.4(5) . .
C16 C15 C13 111.2(11) . .
C12 C15 C13 141.3(12) . .
C12 C16 C11 114.5(17) . .
C12 C16 C11 149.5(17) . 3_677
C11 C16 C11 93.8(13) . 3_677
C12 C16 C15 79.5(13) . .
C11 C16 C15 36.9(8) . .
C11 C16 C15 130.2(13) 3_677 .
C12 C16 C14 70.4(13) . .
C11 C16 C14 169.0(13) . .
C11 C16 C14 79.8(10) 3_677 .
C15 C16 C14 149.9(12) . .
C12 C16 C16 167.2(18) . 3_677
C11 C16 C16 58.0(10) . 3_677
C11 C16 C16 35.8(6) 3_677 3_677
C15 C16 C16 94.6(11) . 3_677
C14 C16 C16 115.2(12) . 3_677
C12 C16 Cl3 24.5(12) . .
C11 C16 Cl3 138.9(14) . .
C11 C16 Cl3 126.1(11) 3_677 .
C15 C16 Cl3 103.6(11) . .
C14 C16 Cl3 46.3(9) . .
C16 C16 Cl3 160.4(12) 3_677 .
C12 C16 Cl1 45.4(13) . .
C11 C16 Cl1 159.4(14) . .
C11 C16 Cl1 106.8(11) 3_677 .
C15 C16 Cl1 122.7(12) . .
C14 C16 Cl1 28.3(7) . .
C16 C16 Cl1 142.6(12) 3_677 .
Cl3 C16 Cl1 21.3(5) . .

loop_
_geom_bond_atom_site_label_1
_geom_bond_atom_site_label_2
_geom_bond_distance
_geom_bond_site_symmetry_2
Zn1 N2 2.061(2) .
Zn1 N2 2.061(2) 3_667
Zn1 N1 2.061(2) .
Zn1 N1 2.061(2) 3_667
N1 C4 1.369(3) .
N1 C1 1.376(3) .
N2 C6 1.382(3) .
N2 C9 1.385(3) .
C1 C10 1.407(4) 3_667
C1 C2 1.445(4) .
C2 C3 1.349(4) .
C3 C4 1.449(4) .
C4 C5 1.405(4) .
C5 C6 1.399(4) .
C5 C5A 1.501(4) .
C5A C5B 1.386(4) .
C5A C5F 1.394(4) .
C5B C5C 1.394(4) .
C5C C5D 1.385(4) .
C5D C5E 1.388(4) .
C5D C5G 1.514(4) .
C5E C5F 1.393(4) .
C5G C5H 1.534(4) .
C5H C5I 1.661(4) .
C5H B3 1.707(5) .
C5H B1 1.718(4) .
C5H B2 1.721(4) .
C5H B4 1.725(4) .
C5I C5J 1.514(4) .
C5I B5 1.712(5) .
C5I B6 1.714(5) .
C5I B4 1.729(5) .
C5I B1 1.732(4) .
C6 C7 1.439(4) .
C7 C8 1.358(4) .
C8 C9 1.444(4) .
C9 C10 1.404(4) .
C10 C1 1.407(4) 3_667
C10 C10A 1.498(4) .
C10A C10F 1.393(4) .
C10A C10B 1.397(4) .
C10B C10C 1.389(4) .
C10C C10D 1.399(4) .
C10D C10E 1.387(4) .
C10D C10G 1.508(4) .
C10E C10F 1.397(4) .
C10G C10H 1.542(4) .
C10H C10I 1.674(4) .
C10H B12 1.709(4) .
C10H B13 1.710(4) .
C10H B14 1.715(5) .
C10H B11 1.731(4) .
C10I C10J 1.505(4) .
C10I B15 1.694(5) .
C10I B16 1.712(4) .
C10I B11 1.727(5) .
C10I B14 1.729(5) .
B1 B2 1.770(5) .
B1 B7 1.771(5) .
B1 B6 1.779(5) .
B2 B7 1.778(5) .
B2 B8 1.779(5) .
B2 B3 1.780(5) .
B3 B4 1.771(5) .
B3 B9 1.781(5) .
B3 B8 1.783(5) .
B4 B9 1.756(5) .
B4 B5 1.771(5) .
B5 B9 1.773(5) .
B5 B6 1.775(6) .
B5 B10 1.780(5) .
B6 B10 1.777(6) .
B6 B7 1.786(5) .
B7 B8 1.781(6) .
B7 B10 1.783(6) .
B8 B10 1.782(5) .
B8 B9 1.790(5) .
B9 B10 1.770(6) .
B11 B17 1.758(5) .
B11 B12 1.760(5) .
B11 B16 1.766(5) .
B12 B18 1.782(5) .
B12 B17 1.785(5) .
B12 B13 1.786(5) .
B13 B14 1.769(5) .
B13 B18 1.782(4) .
B13 B19 1.783(5) .
B14 B19 1.773(5) .
B14 B15 1.776(5) .
B15 B19 1.767(5) .
B15 B20 1.781(5) .
B15 B16 1.782(6) .
B16 B20 1.771(5) .
B16 B17 1.779(5) .
B17 B18 1.784(5) .
B17 B20 1.787(5) .
B18 B20 1.780(5) .
B18 B19 1.793(5) .
B19 B20 1.792(5) .
Cl1 Cl3 0.633(14) .
Cl1 C14 0.812(18) .
Cl1 C12 1.291(18) .
Cl1 C16 1.713(16) .
Cl1 C13 2.016(19) 3_677
Cl2 C13 0.753(11) .
Cl2 C15 1.145(13) .
Cl2 C11 1.515(12) .
Cl2 C14 1.968(17) 3_677
Cl3 C12 1.054(14) .
Cl3 C14 1.29(2) .
Cl3 C16 1.713(16) .
C11 C15 0.869(13) .
C11 C16 0.962(11) .
C11 C16 1.397(13) 3_677
C11 C12 1.468(15) .
C11 C13 1.498(14) .
C11 C11 1.75(2) 3_677
C11 C14 1.888(18) 3_677
C12 C16 0.779(12) .
C12 C14 1.474(17) .
C12 C15 1.490(16) .
C13 C14 1.234(16) 3_677
C13 C15 1.555(17) .
C13 Cl1 2.02(2) 3_677
C14 C13 1.234(16) 3_677
C14 C16 1.540(16) .
C14 C11 1.888(18) 3_677
C14 Cl2 1.968(17) 3_677
C15 C16 1.419(17) .
C16 C11 1.397(13) 3_677
C16 C16 1.64(2) 3_677
